data_1562234
loop_
_publ_author_name
'Tak, Raj K.'
'Amemiya, Fuyuki'
'Noda, Hidetoshi'
'Shibasaki, Masakatsu'

_publ_section_title
;
 Generation and application of Cu-bound alkyl nitrene for the
 catalyst-controlled synthesis of cyclic \b-amino acids
;
_journal_name_full 'Chemical Science'
_journal_paper_doi 10.1039/D1SC01419F
_journal_year 2021
_chemical_absolute_configuration ad
_chemical_formula_moiety 'C18 H19 N O2'
_chemical_formula_sum 'C18 H19 N O2'
_chemical_formula_weight 281.34
_space_group_crystal_system monoclinic
_space_group_IT_number 4
_space_group_name_Hall 'P 2yb'
_space_group_name_H-M_alt 'P 1 21 1'
_atom_sites_solution_hydrogens mixed
_atom_sites_solution_primary dual
_audit_creation_date 2020-06-29
_audit_creation_method
;
Olex2 1.2
(compiled 2018.05.29 svn.r3508 for OlexSys, GUI svn.r5506)
;
_audit_update_record
;
2020-12-10 deposited with the CCDC.	2021-04-26 downloaded from the CCDC.
;
_cell_angle_alpha 90
_cell_angle_beta 99.0810(10)
_cell_angle_gamma 90
_cell_formula_units_Z 4
_cell_length_a 10.47410(10)
_cell_length_b 10.48660(10)
_cell_length_c 13.73150(10)
_cell_measurement_reflns_used 25043
_cell_measurement_temperature 93.15
_cell_measurement_theta_max 76.0470
_cell_measurement_theta_min 3.2570
_cell_volume 1489.33(2)
_computing_cell_refinement 'CrysAlisPro 1.171.40.14a (Rigaku OD, 2018)'
_computing_data_collection 'CrysAlisPro 1.171.40.14a (Rigaku OD, 2018)'
_computing_data_reduction 'CrysAlisPro 1.171.40.14a (Rigaku OD, 2018)'
_computing_molecular_graphics 'Olex2 (Dolomanov et al., 2009)'
_computing_publication_material 'Olex2 (Dolomanov et al., 2009)'
_computing_structure_refinement 'ShelXL (Sheldrick, 2015)'
_computing_structure_solution 'ShelXT (Sheldrick, 2015)'
_diffrn_ambient_temperature 93.15
_diffrn_detector 'Rigaku HyPix-6000 area detector'
_diffrn_detector_area_resol_mean 10.0
_diffrn_detector_type 'HPC area detector'
_diffrn_measured_fraction_theta_full 1.000
_diffrn_measured_fraction_theta_max 0.967
_diffrn_measurement_details
;
List of Runs (angles in degrees, time in seconds):

  # Type    Start    End  Width  t~exp~   \w     \q     \k     \f   Frames
#--------------------------------------------------------------------------
  1  \w    -26.00  60.00   0.50    0.05    --   47.95 -25.00  20.00  172
  2  \w     41.00  68.00   0.50    0.05    --   47.95  38.00 -90.00   54
  3  \w     36.00 122.00   0.50    0.05    --   47.95  25.00-175.00  172
  4  \w     93.00 174.00   0.50    0.11    --  106.49  25.00-175.00  162
  5  \w    144.00 170.00   0.50    0.11    --  106.49  61.00 -60.00   52
  6  \w     91.00 119.00   0.50    0.11    --  106.49  61.00 -60.00   56
  7  \w     92.00 118.00   0.50    0.11    --  106.49  61.00 -90.00   52
  8  \w     98.00 127.00   0.50    0.11    --  106.49  45.00-120.00   58
  9  \w     86.00 112.00   0.50    0.11    --  106.49  77.00 -90.00   52
 10  \w     85.00 111.00   0.50    0.11    --  106.49  77.00-120.00   52
 11  \w     85.00 120.00   0.50    0.11    --  106.49  77.00-150.00   70
 12  \w     84.00 111.00   0.50    0.11    --  106.49  77.00-180.00   54
 13  \w     33.00 110.00   0.50    0.05    --   47.95  57.00 -60.00  154
 14  \w     31.00  60.00   0.50    0.11    --  106.49 -25.00  20.00   58
 15  \w     36.00  93.00   0.50    0.05    --   47.95  38.00-120.00  114
 16  \w    -60.00  27.00   0.50    0.05    --  -47.95  25.00-175.00  174
 17  \w    -66.00 -25.00   0.50    0.11    -- -100.00  25.00-175.00   82
 18  \w    -81.00 -32.00   0.50    0.11    -- -100.00  45.00 -60.00   98
 19  \w    -67.00 -25.00   0.50    0.11    -- -100.00  30.00   0.00   84
 20  \w    -77.00 -30.00   0.50    0.11    -- -100.00  61.00  30.00   94
 21  \w    -70.00 -28.00   0.50    0.11    -- -100.00  45.00   0.00   84
 22  \w    -66.00 -27.00   0.50    0.11    -- -100.00 125.00 -60.00   78
 23  \w    -96.00 -20.00   0.50    0.05    --  -47.95 125.00 -60.00  152
 24  \w   -102.00 -33.00   0.50    0.11    -- -100.00  61.00 -60.00  138
 25  \w   -116.00 -90.00   0.50    0.11    -- -100.00  61.00  30.00   52
 26  \w   -116.00 -80.00   0.50    0.11    -- -100.00 125.00 -60.00   72
 27  \w   -122.00 -36.00   0.50    0.05    --  -47.95 -25.00  20.00  172
 28  \w    -70.00 -31.00   0.50    0.11    -- -100.00  45.00 150.00   78
 29  \w   -110.00 -84.00   0.50    0.11    -- -100.00 -61.00   0.00   52
 30  \w   -102.00 -77.00   0.50    0.11    -- -100.00 -78.00 -19.05   50
 31  \w   -103.00 -77.00   0.50    0.11    -- -100.00 -77.00 -60.00   52
 32  \w   -104.00 -78.00   0.50    0.11    -- -100.00 -77.00 -73.19   52
 33  \w   -101.00 -76.00   0.50    0.11    -- -100.00 -79.00 -59.08   50
 34  \w   -104.00 -78.00   0.50    0.11    -- -100.00 -77.00 -30.00   52
 35  \w   -109.00 -83.00   0.50    0.11    -- -100.00 -64.00 -70.68   52
 36  \w   -101.00 -75.00   0.50    0.11    -- -100.00 -82.00-104.47   52
 37  \w   -103.00 -77.00   0.50    0.11    -- -100.00 -77.00 -90.00   52
 38  \w   -110.00 -84.00   0.50    0.11    -- -100.00 -61.00 -60.00   52
 39  \w   -111.00 -85.00   0.50    0.11    -- -100.00 -61.00 -30.00   52
 40  \w   -114.00 -87.00   0.50    0.11    -- -100.00 -43.00 -75.11   54
 41  \w   -117.00 -84.00   0.50    0.11    -- -100.00 -61.00-120.00   66
 42  \w   -114.00 -84.00   0.50    0.11    -- -100.00 -60.00 -96.28   60
 43  \w   -124.00 -84.00   0.50    0.11    -- -100.00 -66.00  -7.30   80
 44  \w   -105.00 -80.00   0.50    0.11    -- -100.00 -77.00   0.00   50
 45  \w   -120.00 -25.00   0.50    0.05    --  -47.95 -77.00 -30.00  190
 46  \w   -120.00 -25.00   0.50    0.05    --  -47.95 -77.00-120.00  190
 47  \w   -120.00 -25.00   0.50    0.05    --  -47.95 -77.00 -90.00  190
 48  \w   -125.00 -86.00   0.50    0.11    -- -100.00 -52.00 -94.98   78
 49  \w   -156.00 -86.00   0.50    0.11    -- -100.00 -54.00 -15.14  140
 50  \w   -167.00-141.00   0.50    0.11    -- -100.00 -82.00-104.47   52
 51  \w   -172.00-125.00   0.50    0.11    -- -100.00 -77.00 -73.19   94
 52  \w   -173.00 -87.00   0.50    0.11    -- -100.00 -25.00  20.00  172
 53  \w   -173.00-119.00   0.50    0.11    -- -100.00 -79.00 -59.08  108
 54  \w   -173.00-140.00   0.50    0.11    -- -100.00 -77.00 -90.00   66
 55  \w   -171.00 -85.00   0.50    0.11    -- -100.00 -58.00 -29.21  172
 56  \w   -173.00 -77.00   0.50    0.11    -- -100.00 -77.00-123.75  192
 57  \w   -172.00-146.00   0.50    0.11    -- -100.00 -78.00 -19.05   52
;
_diffrn_measurement_device 'four-circle diffractometer'
_diffrn_measurement_device_type 'Rigaku XtaLAB Synergy-Custom'
_diffrn_measurement_method '\w scans'
_diffrn_orient_matrix_type 'CrysAlisPro convention (1999,Acta A55,543-557)'
_diffrn_orient_matrix_UB_11 -0.1370458000
_diffrn_orient_matrix_UB_12 0.0104251000
_diffrn_orient_matrix_UB_13 0.0266659000
_diffrn_orient_matrix_UB_21 0.0512671000
_diffrn_orient_matrix_UB_22 -0.0470031000
_diffrn_orient_matrix_UB_23 0.1051868000
_diffrn_orient_matrix_UB_31 0.0276338000
_diffrn_orient_matrix_UB_32 0.1388643000
_diffrn_orient_matrix_UB_33 0.0335880000
_diffrn_radiation_monochromator 'multi-layer mirror optics'
_diffrn_radiation_probe x-ray
_diffrn_radiation_type CuK\a
_diffrn_radiation_wavelength 1.54184
_diffrn_reflns_av_R_equivalents 0.0291
_diffrn_reflns_av_unetI/netI 0.0203
_diffrn_reflns_Laue_measured_fraction_full 1.000
_diffrn_reflns_Laue_measured_fraction_max 0.967
_diffrn_reflns_limit_h_max 13
_diffrn_reflns_limit_h_min -13
_diffrn_reflns_limit_k_max 12
_diffrn_reflns_limit_k_min -12
_diffrn_reflns_limit_l_max 17
_diffrn_reflns_limit_l_min -17
_diffrn_reflns_number 28665
_diffrn_reflns_point_group_measured_fraction_full 0.976
_diffrn_reflns_point_group_measured_fraction_max 0.929
_diffrn_reflns_theta_full 67.684
_diffrn_reflns_theta_max 76.213
_diffrn_reflns_theta_min 3.259
_diffrn_source 'rotating anode X-ray generator'
_diffrn_source_type micromax007
_exptl_absorpt_coefficient_mu 0.648
_exptl_absorpt_correction_T_max 1.00000
_exptl_absorpt_correction_T_min 0.56816
_exptl_absorpt_correction_type multi-scan
_exptl_absorpt_process_details
;
CrysAlisPro 1.171.40.14a (Rigaku Oxford Diffraction, 2018)
Empirical absorption correction using spherical harmonics,
 implemented in SCALE3 ABSPACK scaling algorithm.
;
_exptl_crystal_colour 'clear light colourless'
_exptl_crystal_colour_lustre clear
_exptl_crystal_colour_modifier light
_exptl_crystal_colour_primary colourless
_exptl_crystal_density_diffrn 1.255
_exptl_crystal_description prism
_exptl_crystal_F_000 600
_exptl_crystal_size_max 0.3
_exptl_crystal_size_mid 0.1
_exptl_crystal_size_min 0.05
_refine_diff_density_max 0.341
_refine_diff_density_min -0.307
_refine_diff_density_rms 0.035
_refine_ls_abs_structure_details
;
 Flack x determined using 2511 quotients [(I+)-(I-)]/[(I+)+(I-)]
 (Parsons, Flack and Wagner, Acta Cryst. B69 (2013) 249-259).
;
_refine_ls_abs_structure_Flack -0.02(6)
_refine_ls_extinction_method none
_refine_ls_goodness_of_fit_ref 1.038
_refine_ls_hydrogen_treatment constr
_refine_ls_matrix_type full
_refine_ls_number_parameters 381
_refine_ls_number_reflns 5802
_refine_ls_number_restraints 1
_refine_ls_restrained_S_all 1.038
_refine_ls_R_factor_all 0.0292
_refine_ls_R_factor_gt 0.0287
_refine_ls_shift/su_max 0.000
_refine_ls_shift/su_mean 0.000
_refine_ls_structure_factor_coef Fsqd
_refine_ls_weighting_details 'w=1/[\s^2^(Fo^2^)+(0.0436P)^2^+0.2272P] where P=(Fo^2^+2Fc^2^)/3'
_refine_ls_weighting_scheme calc
_refine_ls_wR_factor_gt 0.0743
_refine_ls_wR_factor_ref 0.0746
_reflns_Friedel_coverage 0.818
_reflns_Friedel_fraction_full 0.949
_reflns_Friedel_fraction_max 0.887
_reflns_number_gt 5673
_reflns_number_total 5802
_reflns_threshold_expression 'I > 2\s(I)'
_cod_data_source_file d1sc01419f2.cif
_cod_data_source_block exp_387
_cod_depositor_comments
;

2022-05-30
Z value and formula fixed to values more according to usual
chemical conventions.                 miguel
;
_cod_original_formula_sum 'C36 H38 N2 O4'
_cod_original_formula_weight 562.68
_cod_original_formula_moiety '2(C18 H19 N O2)'
_cod_original_formula_units_Z 2
_cod_database_code 1562234
_shelx_shelxl_version_number 2018/3
_chemical_oxdiff_formula 'C H N O'
_chemical_oxdiff_usercomment Raj
_shelx_space_group_comment
;
The symmetry employed for this shelxl refinement is uniquely defined
by the following loop, which should always be used as a source of
symmetry information in preference to the above space-group names.
They are only intended as comments.
;
_reflns_odcompleteness_completeness 100.00
_reflns_odcompleteness_iscentric 1
_reflns_odcompleteness_theta 66.97
_olex2_refinement_description
;
1. Fixed Uiso
 At 1.2 times of:
  All C(H) groups, All C(H,H) groups, All N(H) groups
 At 1.5 times of:
  All C(H,H,H) groups
2.a Riding coordinates:
 N2(H2)
2.b Secondary CH2 refined with riding coordinates:
 C00C(H00A,H00C), C00J(H00D,H00E), C00O(H00Q,H00S), C00T(H00F,H00H), C00U(H00U,
 H00V), C00W(H00W,H00Y)
2.c Aromatic/amide H refined with riding coordinates:
 N1(H1), C00B(H00B), C00G(H00G), C00H(H00O), C00I(H00I), C00K(H00P),
 C00L(H00L), C00M(H00M), C00Q(H00T), C00R(H00R), C00X(H00X), C00Y(H00Z),
 C010(H010), C011(H011), C012(H012), C013(H013), C014(H014), C015(H015),
 C016(H016)
2.d Idealised Me refined as rotating group:
 C00V(H00J,H00K,H00N), C00Z(H00,H,HA)
;
_olex2_submission_special_instructions 'No special instructions were received'
_oxdiff_exptl_absorpt_empirical_details
;
Empirical correction (ABSPACK) includes:
- Absorption correction using spherical harmonics
- Frame scaling
;
_oxdiff_exptl_absorpt_empirical_full_max 1.472
_oxdiff_exptl_absorpt_empirical_full_min 0.614

loop_
_space_group_symop_operation_xyz
'x, y, z'
'-x, y+1/2, -z'

loop_
_atom_site_label
_atom_site_type_symbol
_atom_site_fract_x
_atom_site_fract_y
_atom_site_fract_z
_atom_site_U_iso_or_equiv
_atom_site_adp_type
_atom_site_occupancy
_atom_site_site_symmetry_order
_atom_site_calc_flag
_atom_site_refinement_flags_posn
_atom_site_refinement_flags_adp
_atom_site_refinement_flags_occupancy
_atom_site_disorder_assembly
_atom_site_disorder_group
O001 O 0.23446(11) 0.01874(12) 0.54234(9) 0.0222(3) Uani 1 1 d . . . . .
O002 O 0.64577(12) -0.47525(13) 0.76131(8) 0.0248(3) Uani 1 1 d . . . . .
O003 O 0.34661(11) 0.18987(12) 0.50888(9) 0.0234(3) Uani 1 1 d . . . . .
O004 O 0.56463(13) -0.32907(16) 0.85381(10) 0.0355(4) Uani 1 1 d . . . . .
N1 N 0.53922(14) -0.07574(15) 0.55660(11) 0.0219(3) Uani 1 1 d . . . . .
H1 H 0.520365 -0.136336 0.512325 0.026 Uiso 1 1 calc R . . . .
N2 N 0.63220(15) -0.58584(19) 0.99887(12) 0.0305(4) Uani 1 1 d . . . . .
H2 H 0.595853 -0.605968 1.050358 0.037 Uiso 1 1 d R . . . .
C007 C 0.33445(15) 0.09981(16) 0.56106(12) 0.0173(3) Uani 1 1 d . . . . .
C008 C 0.63029(15) 0.01720(17) 0.54492(12) 0.0188(3) Uani 1 1 d . . . . .
C009 C 0.28032(16) 0.19173(18) 0.75400(12) 0.0211(3) Uani 1 1 d . . . . .
C00A C 0.64652(16) -0.40712(19) 0.84344(12) 0.0248(4) Uani 1 1 d . . . . .
C00B C 0.71456(16) -0.00100(18) 0.47595(12) 0.0206(3) Uani 1 1 d . . . . .
H00B H 0.712264 -0.078675 0.440119 0.025 Uiso 1 1 calc R . . . .
C00C C 0.54105(15) 0.15600(17) 0.66955(12) 0.0206(3) Uani 1 1 d . . . . .
H00A H 0.508889 0.244792 0.662037 0.025 Uiso 1 1 calc R . . . .
H00C H 0.588280 0.146307 0.737503 0.025 Uiso 1 1 calc R . . . .
C00D C 0.68944(17) -0.6925(2) 0.96215(13) 0.0259(4) Uani 1 1 d . . . . .
C00E C 0.63360(15) 0.13257(18) 0.59702(12) 0.0194(3) Uani 1 1 d . . . . .
C00F C 0.79171(16) -0.67531(19) 0.90788(12) 0.0232(4) Uani 1 1 d . . . . .
C00G C 0.15128(17) 0.20489(19) 0.71086(13) 0.0240(4) Uani 1 1 d . . . . .
H00G H 0.107691 0.134718 0.676676 0.029 Uiso 1 1 calc R . . . .
C00H C 1.1065(2) -0.2300(2) 0.79031(15) 0.0303(4) Uani 1 1 d . . . . .
H00O H 1.197706 -0.238231 0.796401 0.036 Uiso 1 1 calc R . . . .
C00I C 0.80059(16) 0.09355(19) 0.46011(13) 0.0236(4) Uani 1 1 d . . . . .
H00I H 0.856208 0.080987 0.412584 0.028 Uiso 1 1 calc R . . . .
C00J C 0.47578(16) -0.07086(18) 0.64332(12) 0.0212(3) Uani 1 1 d . . . . .
H00D H 0.537780 -0.094634 0.702628 0.025 Uiso 1 1 calc R . . . .
H00E H 0.402970 -0.132106 0.636113 0.025 Uiso 1 1 calc R . . . .
C00K C 0.84353(17) -0.7830(2) 0.86951(13) 0.0255(4) Uani 1 1 d . . . . .
H00P H 0.911387 -0.772483 0.831738 0.031 Uiso 1 1 calc R . . . .
C00L C 0.72263(17) 0.22539(19) 0.58068(13) 0.0252(4) Uani 1 1 d . . . . .
H00L H 0.726154 0.303118 0.616539 0.030 Uiso 1 1 calc R . . . .
C00M C 0.08554(19) 0.3185(2) 0.71696(14) 0.0291(4) Uani 1 1 d . . . . .
H00M H -0.002040 0.325906 0.686353 0.035 Uiso 1 1 calc R . . . .
C00N C 0.90868(18) -0.26462(18) 0.85764(13) 0.0254(4) Uani 1 1 d . . . . .
C00O C 0.84825(17) -0.54460(19) 0.89618(13) 0.0236(4) Uani 1 1 d . . . . .
H00Q H 0.862422 -0.534269 0.827024 0.028 Uiso 1 1 calc R . . . .
H00S H 0.933581 -0.539151 0.938847 0.028 Uiso 1 1 calc R . . . .
C00P C 0.42552(16) 0.06453(17) 0.65487(12) 0.0189(3) Uani 1 1 d . . . . .
C00Q C 1.04231(18) -0.27555(19) 0.86458(13) 0.0264(4) Uani 1 1 d . . . . .
H00T H 1.090556 -0.314816 0.921048 0.032 Uiso 1 1 calc R . . . .
C00R C 0.34135(18) 0.2963(2) 0.80474(13) 0.0268(4) Uani 1 1 d . . . . .
H00R H 0.429219 0.289675 0.834809 0.032 Uiso 1 1 calc R . . . .
C00S C 0.76346(17) -0.43478(19) 0.92215(12) 0.0241(4) Uani 1 1 d . . . . .
C00T C 0.35147(17) 0.06872(18) 0.74417(12) 0.0222(4) Uani 1 1 d . . . . .
H00F H 0.288529 -0.002385 0.738009 0.027 Uiso 1 1 calc R . . . .
H00H H 0.413869 0.054749 0.805299 0.027 Uiso 1 1 calc R . . . .
C00U C 0.71069(18) -0.4712(2) 1.01659(13) 0.0287(4) Uani 1 1 d . . . . .
H00U H 0.783373 -0.486625 1.070760 0.034 Uiso 1 1 calc R . . . .
H00V H 0.657712 -0.400530 1.036472 0.034 Uiso 1 1 calc R . . . .
C00V C 0.14220(17) 0.0503(2) 0.45595(15) 0.0292(4) Uani 1 1 d . . . . .
H00J H 0.184848 0.047111 0.397398 0.044 Uiso 1 1 calc GR . . . .
H00K H 0.108330 0.136289 0.463171 0.044 Uiso 1 1 calc GR . . . .
H00N H 0.070849 -0.011197 0.448688 0.044 Uiso 1 1 calc GR . . . .
C00W C 0.84146(18) -0.3094(2) 0.94139(13) 0.0280(4) Uani 1 1 d . . . . .
H00W H 0.782015 -0.241245 0.956274 0.034 Uiso 1 1 calc R . . . .
H00Y H 0.907484 -0.321124 1.000768 0.034 Uiso 1 1 calc R . . . .
C00X C 0.80667(17) 0.2069(2) 0.51296(14) 0.0281(4) Uani 1 1 d . . . . .
H00X H 0.867422 0.270966 0.502999 0.034 Uiso 1 1 calc R . . . .
C00Y C 0.64398(18) -0.8152(2) 0.97696(13) 0.0315(4) Uani 1 1 d . . . . .
H00Z H 0.574970 -0.826410 1.013495 0.038 Uiso 1 1 calc R . . . .
C00Z C 0.53829(18) -0.4492(2) 0.68351(13) 0.0295(4) Uani 1 1 d . . . . .
H00 H 0.542470 -0.506789 0.627873 0.044 Uiso 1 1 calc GR . . . .
H H 0.543058 -0.360675 0.661576 0.044 Uiso 1 1 calc GR . . . .
HA H 0.456704 -0.462657 0.708506 0.044 Uiso 1 1 calc GR . . . .
C010 C 0.1470(2) 0.4212(2) 0.76750(15) 0.0329(4) Uani 1 1 d . . . . .
H010 H 0.101784 0.498990 0.771902 0.039 Uiso 1 1 calc R . . . .
C011 C 0.8404(2) -0.2074(2) 0.77309(15) 0.0315(4) Uani 1 1 d . . . . .
H011 H 0.749049 -0.199525 0.766382 0.038 Uiso 1 1 calc R . . . .
C012 C 0.79947(19) -0.9050(2) 0.88455(14) 0.0306(4) Uani 1 1 d . . . . .
H012 H 0.837361 -0.976990 0.858289 0.037 Uiso 1 1 calc R . . . .
C013 C 0.6986(2) -0.9204(2) 0.93886(14) 0.0335(4) Uani 1 1 d . . . . .
H013 H 0.667387 -1.003383 0.949709 0.040 Uiso 1 1 calc R . . . .
C014 C 1.0372(2) -0.1725(2) 0.70733(14) 0.0322(4) Uani 1 1 d . . . . .
H014 H 1.080788 -0.140642 0.656738 0.039 Uiso 1 1 calc R . . . .
C015 C 0.2751(2) 0.4098(2) 0.81169(15) 0.0331(4) Uani 1 1 d . . . . .
H015 H 0.317525 0.479798 0.846823 0.040 Uiso 1 1 calc R . . . .
C016 C 0.9041(2) -0.1621(2) 0.69893(15) 0.0348(5) Uani 1 1 d . . . . .
H016 H 0.856174 -0.123600 0.641984 0.042 Uiso 1 1 calc R . . . .

loop_
_atom_site_aniso_label
_atom_site_aniso_U_11
_atom_site_aniso_U_22
_atom_site_aniso_U_33
_atom_site_aniso_U_23
_atom_site_aniso_U_13
_atom_site_aniso_U_12
O001 0.0184(5) 0.0208(6) 0.0265(6) 0.0015(5) 0.0010(5) -0.0022(5)
O002 0.0231(6) 0.0331(7) 0.0172(6) 0.0001(5) -0.0001(4) -0.0002(5)
O003 0.0226(6) 0.0234(7) 0.0245(6) 0.0056(5) 0.0044(5) -0.0004(5)
O004 0.0266(7) 0.0536(10) 0.0265(7) -0.0003(6) 0.0050(5) 0.0145(7)
N1 0.0231(7) 0.0191(7) 0.0245(7) -0.0026(6) 0.0075(5) -0.0006(6)
N2 0.0222(7) 0.0485(11) 0.0227(8) 0.0011(7) 0.0091(6) 0.0027(7)
C007 0.0169(7) 0.0159(8) 0.0200(8) -0.0013(6) 0.0060(6) 0.0024(6)
C008 0.0157(7) 0.0215(9) 0.0184(8) 0.0024(6) 0.0005(6) 0.0030(6)
C009 0.0249(8) 0.0234(9) 0.0170(7) 0.0021(6) 0.0099(6) 0.0003(7)
C00A 0.0194(8) 0.0359(11) 0.0200(8) 0.0015(7) 0.0058(6) 0.0009(7)
C00B 0.0178(7) 0.0243(9) 0.0194(8) -0.0009(6) 0.0013(6) 0.0044(6)
C00C 0.0190(7) 0.0226(9) 0.0202(8) -0.0034(6) 0.0026(6) -0.0008(7)
C00D 0.0180(8) 0.0426(12) 0.0165(8) 0.0025(7) 0.0010(6) -0.0001(7)
C00E 0.0153(7) 0.0239(9) 0.0181(8) 0.0000(6) 0.0003(6) 0.0016(6)
C00F 0.0190(8) 0.0347(11) 0.0154(8) -0.0001(7) 0.0013(6) -0.0006(7)
C00G 0.0237(8) 0.0276(10) 0.0224(8) -0.0007(7) 0.0088(7) 0.0004(7)
C00H 0.0309(10) 0.0279(11) 0.0314(10) -0.0032(8) 0.0029(8) -0.0036(8)
C00I 0.0177(8) 0.0308(10) 0.0229(8) 0.0003(7) 0.0051(6) 0.0019(7)
C00J 0.0200(8) 0.0212(9) 0.0228(8) 0.0044(7) 0.0050(6) 0.0042(7)
C00K 0.0233(8) 0.0355(11) 0.0175(8) 0.0002(7) 0.0025(6) -0.0010(8)
C00L 0.0210(8) 0.0266(10) 0.0283(9) -0.0049(7) 0.0046(7) -0.0027(7)
C00M 0.0285(9) 0.0320(11) 0.0293(9) 0.0053(8) 0.0124(7) 0.0075(8)
C00N 0.0296(9) 0.0225(10) 0.0227(9) -0.0061(7) 0.0000(7) 0.0024(7)
C00O 0.0183(8) 0.0327(10) 0.0198(8) -0.0020(7) 0.0034(6) 0.0017(7)
C00P 0.0190(7) 0.0204(9) 0.0179(7) 0.0005(6) 0.0044(6) 0.0016(6)
C00Q 0.0283(9) 0.0256(10) 0.0231(9) -0.0021(7) -0.0027(7) 0.0005(7)
C00R 0.0286(9) 0.0320(11) 0.0211(8) -0.0024(7) 0.0083(7) -0.0030(8)
C00S 0.0203(8) 0.0347(11) 0.0174(8) -0.0024(7) 0.0030(6) 0.0037(7)
C00T 0.0235(8) 0.0240(9) 0.0202(8) 0.0031(6) 0.0065(6) 0.0015(7)
C00U 0.0261(8) 0.0424(12) 0.0177(8) -0.0016(8) 0.0043(7) 0.0079(8)
C00V 0.0214(8) 0.0292(10) 0.0339(10) 0.0007(8) -0.0055(7) 0.0006(7)
C00W 0.0277(9) 0.0333(11) 0.0218(8) -0.0070(7) 0.0006(7) 0.0048(8)
C00X 0.0225(8) 0.0307(10) 0.0330(9) -0.0016(8) 0.0097(7) -0.0054(7)
C00Y 0.0216(8) 0.0513(13) 0.0204(8) 0.0076(8) -0.0001(7) -0.0058(8)
C00Z 0.0262(9) 0.0392(12) 0.0208(8) 0.0043(8) -0.0039(7) -0.0023(8)
C010 0.0431(11) 0.0256(10) 0.0356(10) 0.0030(8) 0.0238(9) 0.0067(8)
C011 0.0309(9) 0.0304(11) 0.0304(10) -0.0017(8) -0.0037(7) 0.0054(8)
C012 0.0334(10) 0.0339(11) 0.0230(9) -0.0011(8) -0.0003(7) -0.0018(8)
C013 0.0323(10) 0.0407(12) 0.0248(9) 0.0064(8) -0.0035(7) -0.0100(9)
C014 0.0459(12) 0.0245(11) 0.0260(9) -0.0024(8) 0.0056(8) -0.0065(9)
C015 0.0443(11) 0.0286(11) 0.0308(10) -0.0077(8) 0.0196(9) -0.0069(9)
C016 0.0451(12) 0.0303(11) 0.0261(10) 0.0018(8) -0.0037(8) 0.0028(9)

loop_
_atom_type_symbol
_atom_type_description
_atom_type_scat_dispersion_real
_atom_type_scat_dispersion_imag
_atom_type_scat_source
C C 0.0181 0.0091 'International Tables Vol C Tables 4.2.6.8 and 6.1.1.4'
H H 0.0000 0.0000 'International Tables Vol C Tables 4.2.6.8 and 6.1.1.4'
N N 0.0311 0.0180 'International Tables Vol C Tables 4.2.6.8 and 6.1.1.4'
O O 0.0492 0.0322 'International Tables Vol C Tables 4.2.6.8 and 6.1.1.4'

loop_
_geom_angle_atom_site_label_1
_geom_angle_atom_site_label_2
_geom_angle_atom_site_label_3
_geom_angle
_geom_angle_site_symmetry_1
_geom_angle_site_symmetry_3
_geom_angle_publ_flag
C007 O001 C00V 114.38(14) . . ?
C00A O002 C00Z 114.97(14) . . ?
C008 N1 C00J 118.71(15) . . ?
C00D N2 C00U 117.23(15) . . ?
O001 C007 C00P 111.96(14) . . ?
O003 C007 O001 122.38(15) . . ?
O003 C007 C00P 125.66(15) . . ?
N1 C008 C00B 119.83(16) . . ?
N1 C008 C00E 120.52(14) . . ?
C00E C008 C00B 119.53(16) . . ?
C00G C009 C00R 118.04(17) . . ?
C00G C009 C00T 120.44(16) . . ?
C00R C009 C00T 121.50(16) . . ?
O002 C00A C00S 113.16(15) . . ?
O004 C00A O002 123.51(16) . . ?
O004 C00A C00S 123.30(16) . . ?
C00I C00B C008 120.25(17) . . ?
C00E C00C C00P 112.70(14) . . ?
N2 C00D C00F 119.48(18) . . ?
C00Y C00D N2 120.53(16) . . ?
C00Y C00D C00F 119.97(19) . . ?
C008 C00E C00C 120.52(15) . . ?
C00L C00E C008 118.99(15) . . ?
C00L C00E C00C 120.49(16) . . ?
C00D C00F C00O 121.02(17) . . ?
C00K C00F C00D 118.07(18) . . ?
C00K C00F C00O 120.83(15) . . ?
C00M C00G C009 121.14(18) . . ?
C014 C00H C00Q 120.04(19) . . ?
C00B C00I C00X 120.64(16) . . ?
N1 C00J C00P 109.07(14) . . ?
C012 C00K C00F 122.23(16) . . ?
C00E C00L C00X 121.43(18) . . ?
C010 C00M C00G 120.23(19) . . ?
C00Q C00N C00W 120.34(16) . . ?
C00Q C00N C011 117.96(18) . . ?
C011 C00N C00W 121.66(17) . . ?
C00F C00O C00S 113.96(14) . . ?
C007 C00P C00C 109.60(14) . . ?
C007 C00P C00J 108.51(13) . . ?
C007 C00P C00T 109.70(13) . . ?
C00C C00P C00T 111.18(14) . . ?
C00J C00P C00C 108.47(13) . . ?
C00J C00P C00T 109.33(14) . . ?
C00H C00Q C00N 121.20(18) . . ?
C015 C00R C009 120.79(18) . . ?
C00A C00S C00O 114.07(15) . . ?
C00A C00S C00U 106.82(14) . . ?
C00A C00S C00W 107.57(16) . . ?
C00O C00S C00U 107.99(16) . . ?
C00O C00S C00W 111.64(14) . . ?
C00U C00S C00W 108.53(15) . . ?
C009 C00T C00P 114.28(14) . . ?
N2 C00U C00S 109.48(15) . . ?
C00N C00W C00S 115.44(15) . . ?
C00I C00X C00L 119.14(17) . . ?
C013 C00Y C00D 120.54(17) . . ?
C00M C010 C015 119.54(19) . . ?
C016 C011 C00N 120.92(19) . . ?
C00K C012 C013 118.9(2) . . ?
C00Y C013 C012 120.2(2) . . ?
C016 C014 C00H 119.43(19) . . ?
C010 C015 C00R 120.24(19) . . ?
C014 C016 C011 120.44(18) . . ?

loop_
_geom_bond_atom_site_label_1
_geom_bond_atom_site_label_2
_geom_bond_distance
_geom_bond_site_symmetry_2
_geom_bond_publ_flag
O001 C007 1.342(2) . ?
O001 C00V 1.445(2) . ?
O002 C00A 1.334(2) . ?
O002 C00Z 1.450(2) . ?
O003 C007 1.204(2) . ?
O004 C00A 1.210(2) . ?
N1 C008 1.391(2) . ?
N1 C00J 1.453(2) . ?
N2 C00D 1.400(3) . ?
N2 C00U 1.455(3) . ?
C007 C00P 1.523(2) . ?
C008 C00B 1.406(2) . ?
C008 C00E 1.403(2) . ?
C009 C00G 1.394(2) . ?
C009 C00R 1.399(3) . ?
C009 C00T 1.506(3) . ?
C00A C00S 1.528(2) . ?
C00B C00I 1.380(3) . ?
C00C C00E 1.516(2) . ?
C00C C00P 1.532(2) . ?
C00D C00F 1.410(2) . ?
C00D C00Y 1.398(3) . ?
C00E C00L 1.390(3) . ?
C00F C00K 1.392(3) . ?
C00F C00O 1.512(3) . ?
C00G C00M 1.385(3) . ?
C00H C00Q 1.391(3) . ?
C00H C014 1.388(3) . ?
C00I C00X 1.389(3) . ?
C00J C00P 1.531(2) . ?
C00K C012 1.387(3) . ?
C00L C00X 1.391(2) . ?
C00M C010 1.384(3) . ?
C00N C00Q 1.393(3) . ?
C00N C00W 1.515(3) . ?
C00N C011 1.399(3) . ?
C00O C00S 1.530(3) . ?
C00P C00T 1.552(2) . ?
C00R C015 1.388(3) . ?
C00S C00U 1.536(2) . ?
C00S C00W 1.549(3) . ?
C00Y C013 1.383(3) . ?
C010 C015 1.388(3) . ?
C011 C016 1.387(3) . ?
C012 C013 1.395(3) . ?
C014 C016 1.385(3) . ?
